data_4321932
loop_
_publ_author_name
'Katerina Dimitrou'
'Angelica D. Brown'
'Kirsten Folting'
'George Christou'

_publ_section_title
;
 [Co4O4]4+ Cubane Core as a Br\/onsted Base: Preparation and Properties of
 [Co4O3(OH)(O2CR)2(bpy)2]3+ and [Co4O2(OH)2(O2CR)2(bpy)2]4+ Salts
;
_journal_name_full 'Inorganic Chemistry'
_journal_page_first 1834
_journal_page_last 1841
_journal_paper_doi 10.1021/ic981237n
_journal_volume 38
_journal_year 1999
_chemical_formula_sum 'C62 H59 Cl4 Co4 N11 O25'
_chemical_formula_weight 1735.75
_space_group_IT_number 15
_symmetry_cell_setting monoclinic
_symmetry_space_group_name_Hall '-C 2yc'
_symmetry_space_group_name_H-M 'C 1 2/c 1'
_audit_creation_method 'minor manual editing of SDT2CIF v. 1.1 BETA  output'
_cell_angle_alpha 90
_cell_angle_beta 98.844(12)
_cell_angle_gamma 90
_cell_formula_units_Z 8
_cell_length_a 33.838(8)
_cell_length_b 13.826(3)
_cell_length_c 29.944(7)
_cell_measurement_reflns_used 88
_cell_measurement_theta_max 14.7
_cell_measurement_theta_min 10.39
_cell_volume 13843(6)
_computing_cell_refinement 'XTEL, local package'
_computing_data_collection 'NPS, local program'
_computing_data_reduction 'XTEL, local package'
_computing_molecular_graphics 'XTEL, local package'
_computing_publication_material 'XTEL, local package'
_computing_structure_refinement 'XTEL, local package'
_computing_structure_solution MULTAN78
_diffrn_measured_fraction_theta_full 0
_diffrn_measurement_device_type 'refurbished Picker diffractometer'
_diffrn_measurement_method '\q/2\q scans'
_diffrn_radiation_type 'Mo K\a'
_diffrn_radiation_wavelength 0.71069
_diffrn_reflns_av_R_equivalents 0.075
_diffrn_reflns_number 10439
_diffrn_reflns_theta_full 0
_diffrn_standards_decay_% 3.1
_diffrn_standards_interval_count 300
_diffrn_standards_number 4
_exptl_absorpt_coefficient_mu 1.1868
_exptl_absorpt_correction_type none
_exptl_absorpt_process_details none
_exptl_crystal_density_diffrn 1.666
_exptl_crystal_density_method 'not measured'
_exptl_crystal_F_000 7072
_refine_ls_abs_structure_details none
_refine_ls_extinction_coef -0.7038E-8
_refine_ls_extinction_expression
;
    
Larson, A. C. (1967).  Acta Cryst. 23, p. 664.  Eq. (3)
    
;
_refine_ls_extinction_method Zachariasen
_refine_ls_goodness_of_fit_ref 0
_refine_ls_matrix_type full
_refine_ls_R_factor_gt 0.0832
_refine_ls_shift/su_max 50
_refine_ls_structure_factor_coef F
_refine_ls_weighting_details w^-1^=\s^2^(F)+(.07F)^2^
_refine_ls_weighting_scheme calc
_refine_ls_wR_factor_ref 0.0752
_reflns_number_gt 5567
_reflns_number_total 9089
_reflns_threshold_expression F^2^>2.33\s(F^2^)
_cod_data_source_file ic981237n_1.cif
_cod_data_source_block MSC94097_[Co4O2(OH)2(O2CC6H4OMe)2(C10H8N2)4](ClO4)4.3MeCN.H2O
_cod_original_cell_volume 13843(5)
_cod_original_sg_symbol_H-M 'C 2/c'
_cod_database_code 4321932

loop_
_symmetry_equiv_pos_as_xyz
x,y,z
1/2+x,1/2+y,z
-x,y,1/2-z
1/2-x,1/2+y,1/2-z
x,-y,1/2+z
1/2+x,1/2-y,1/2+z
-x,-y,-z
1/2-x,1/2-y,-z

loop_
_atom_site_label
_atom_site_type_symbol
_atom_site_fract_x
_atom_site_fract_y
_atom_site_fract_z
_atom_site_U_iso_or_equiv
_atom_site_adp_type
_atom_site_occupancy
_atom_site_disorder_group
_atom_site_disorder_assembly
CO1 CO 0.12204(4) 0.98987(10) 0.09182(4) 0.0169(6) Uani 1 0 .
CO2 CO 0.11177(4) 0.83606(10) 0.15279(4) 0.0178(6) Uani 1 0 .
CO3 CO 0.15534(4) 0.81384(10) 0.07678(4) 0.0176(6) Uani 1 0 .
CO4 CO 0.18532(3) 0.92545(10) 0.16363(4) 0.0163(6) Uani 1 0 .
O5 O 0.1065(2) 0.8607(4) 0.0898(2) 0.021(2) Uani 1 0 .
O6 O 0.1313(2) 0.9617(4) 0.1551(2) 0.017(2) Uani 1 0 .
O7 O 0.1770(2) 0.9414(4) 0.0979(2) 0.016(2) Uani 1 0 .
O8 O 0.1648(2) 0.7972(4) 0.1425(2) 0.018(2) Uani 1 0 .
N9 N 0.1336(2) 1.1288(5) 0.0942(2) 0.018(3) Uani 1 0 .
C10 C 0.1691(3) 1.1696(7) 0.0956(3) 0.024(4) Uani 1 0 .
C11 C 0.1740(3) 1.2696(7) 0.0975(3) 0.028(4) Uani 1 0 .
C12 C 0.1409(3) 1.3262(7) 0.0979(4) 0.030(4) Uani 1 0 .
C13 C 0.1040(3) 1.2838(7) 0.0949(4) 0.031(4) Uani 1 0 .
C14 C 0.1010(3) 1.1858(6) 0.0929(3) 0.020(4) Uani 1 0 .
C15 C 0.0634(3) 1.1322(6) 0.0860(3) 0.026(4) Uani 1 0 .
C16 C 0.0249(3) 1.1709(8) 0.0786(4) 0.036(4) Uani 1 0 .
C17 C 0.9923(3) 0.1128(8) 0.0661(4) 0.042(5) Uani 1 0 .
C18 C 0.9984(3) 0.0132(7) 0.0635(3) 0.029(4) Uani 1 0 .
C19 C 0.0362(3) 0.9768(7) 0.0719(3) 0.022(4) Uani 1 0 .
N20 N 0.0678(2) 1.0338(6) 0.0845(2) 0.019(3) Uani 1 0 .
N21 N 0.0608(2) 0.8788(6) 0.1641(2) 0.020(3) Uani 1 0 .
C22 C 0.0531(3) 0.9674(7) 0.1783(3) 0.021(4) Uani 1 0 .
C23 C 0.0164(3) 0.9900(7) 0.1907(3) 0.023(4) Uani 1 0 .
C24 C 0.9866(3) 0.9194(8) 0.1884(3) 0.032(4) Uani 1 0 .
C25 C 0.9954(3) 0.8277(8) 0.1742(3) 0.030(4) Uani 1 0 .
C26 C 0.0322(3) 0.8087(7) 0.1625(3) 0.021(3) Uani 1 0 .
C27 C 0.0476(3) 0.7105(7) 0.1533(3) 0.027(4) Uani 1 0 .
C28 C 0.0245(3) 0.6275(8) 0.1497(4) 0.037(4) Uani 1 0 .
C29 C 0.0431(3) 0.5401(8) 0.1478(4) 0.044(5) Uani 1 0 .
C30 C 0.0833(3) 0.5363(7) 0.1477(4) 0.033(4) Uani 1 0 .
C31 C 0.1039(3) 0.6230(7) 0.1485(3) 0.027(4) Uani 1 0 .
N32 N 0.0863(2) 0.7091(5) 0.1503(2) 0.020(3) Uani 1 0 .
N33 N 0.1316(2) 0.6931(5) 0.0557(2) 0.017(3) Uani 1 0 .
C34 C 0.0925(3) 0.6771(7) 0.0467(3) 0.027(4) Uani 1 0 .
C35 C 0.0766(3) 0.5912(7) 0.0296(3) 0.026(4) Uani 1 0 .
C36 C 0.1029(3) 0.5195(7) 0.0216(3) 0.033(4) Uani 1 0 .
C37 C 0.1431(3) 0.5375(7) 0.0280(3) 0.024(4) Uani 1 0 .
C38 C 0.1575(3) 0.6253(7) 0.0449(3) 0.020(3) Uani 1 0 .
C39 C 0.1992(3) 0.6560(7) 0.0510(3) 0.023(3) Uani 1 0 .
C40 C 0.2310(3) 0.6009(7) 0.0419(3) 0.027(4) Uani 1 0 .
C41 C 0.2683(3) 0.6426(7) 0.0457(3) 0.028(4) Uani 1 0 .
C42 C 0.2734(3) 0.7390(7) 0.0582(3) 0.024(4) Uani 1 0 .
C43 C 0.2407(3) 0.7899(7) 0.0679(3) 0.023(4) Uani 1 0 .
N44 N 0.2043(2) 0.7512(5) 0.0647(2) 0.018(3) Uani 1 0 .
N45 N 0.2023(2) 1.0519(5) 0.1840(2) 0.018(3) Uani 1 0 .
C46 C 0.1777(3) 1.1192(7) 0.1957(3) 0.021(4) Uani 1 0 .
C47 C 0.1914(3) 1.2094(6) 0.2108(3) 0.022(3) Uani 1 0 .
C48 C 0.2315(3) 1.2297(7) 0.2136(3) 0.023(4) Uani 1 0 .
C49 C 0.2570(3) 1.1600(7) 0.2029(3) 0.025(4) Uani 1 0 .
C50 C 0.2422(3) 1.0692(8) 0.1887(3) 0.025(4) Uani 1 0 .
C51 C 0.2654(3) 0.9824(7) 0.1822(3) 0.023(3) Uani 1 0 .
C52 C 0.3068(3) 0.9792(7) 0.1890(3) 0.030(4) Uani 1 0 .
C53 C 0.3256(3) 0.8934(9) 0.1870(3) 0.035(4) Uani 1 0 .
C54 C 0.3028(3) 0.8095(8) 0.1779(3) 0.029(4) Uani 1 0 .
C55 C 0.2621(3) 0.8170(7) 0.1699(3) 0.027(4) Uani 1 0 .
N56 N 0.2435(2) 0.9018(5) 0.1719(2) 0.017(3) Uani 1 0 .
O57 O 0.1174(2) 1.0001(4) 0.0275(2) 0.018(2) Uani 1 0 .
C58 C 0.1280(3) 0.9345(7) 0.0029(3) 0.020(3) Uani 1 0 .
O59 O 0.1454(2) 0.8543(4) 0.0161(2) 0.018(2) Uani 1 0 .
C60 C 0.1205(3) 0.9495(7) 0.9534(3) 0.022(4) Uani 1 0 .
C61 C 0.1057(3) 0.0392(7) 0.9365(3) 0.022(4) Uani 1 0 .
C62 C 0.1000(3) 0.0539(7) 0.8902(3) 0.023(4) Uani 1 0 .
C63 C 0.1095(3) 0.9836(7) 0.8611(3) 0.022(4) Uani 1 0 .
C64 C 0.1238(3) 0.8946(8) 0.8781(3) 0.028(4) Uani 1 0 .
C65 C 0.1289(3) 0.8781(7) 0.9241(3) 0.026(4) Uani 1 0 .
O66 O 0.1042(2) 0.0073(5) 0.8164(2) 0.030(2) Uani 1 0 .
O67 O 0.1255(2) 0.8169(4) 0.2164(2) 0.019(2) Uani 1 0 .
C68 C 0.1578(3) 0.8474(7) 0.2396(3) 0.022(4) Uani 1 0 .
O69 O 0.1864(2) 0.8912(4) 0.2247(2) 0.022(2) Uani 1 0 .
C70 C 0.1637(3) 0.8272(6) 0.2884(3) 0.019(3) Uani 1 0 .
C71 C 0.1934(3) 0.8734(7) 0.3193(4) 0.032(4) Uani 1 0 .
C72 C 0.1969(3) 0.8573(8) 0.3649(3) 0.030(4) Uani 1 0 .
C73 C 0.1713(3) 0.7941(8) 0.3810(3) 0.031(4) Uani 1 0 .
C74 C 0.1407(3) 0.7466(8) 0.3514(4) 0.032(4) Uani 1 0 .
C75 C 0.1373(3) 0.7650(8) 0.3060(3) 0.033(4) Uani 1 0 .
O76 O 0.1703(2) 0.7746(5) 0.4255(2) 0.040(3) Uani 1 0 .
C77 C 0.1204(3) 0.9417(8) 0.7861(3) 0.037(4) Uani 1 0 .
C78 C 0.1990(4) 0.8229(9) 0.4575(4) 0.048(5) Uani 1 0 .
CL79 CL 0.26421(10) 1.0603(2) 0.05731(10) 0.0259(6) Uani 1 0 .
O80 O 0.2783(2) 1.1003(5) 0.0191(2) 0.033(2) Uani 1 0 .
O81 O 0.2615(2) 1.1334(5) 0.0906(2) 0.037(3) Uani 1 0 .
O82 O 0.2242(2) 1.0194(4) 0.0429(2) 0.023(2) Uani 1 0 .
O83 O 0.2904(2) 0.9848(5) 0.0759(3) 0.042(3) Uani 1 0 .
CL84 CL 0.21704(10) 0.5596(2) 0.17561(10) 0.0271(8) Uani 1 0 .
O85 O 0.1984(2) 0.6456(4) 0.1917(2) 0.030(2) Uani 1 0 .
O86 O 0.1915(2) 0.5238(5) 0.1365(2) 0.036(2) Uani 1 0 .
O87 O 0.2554(2) 0.5844(5) 0.1637(3) 0.044(3) Uani 1 0 .
O88 O 0.2222(2) 0.4894(5) 0.2104(2) 0.044(3) Uani 1 0 .
CL89 CL 0.07212(10) 0.2584(2) 0.21248(10) 0.0373(12) Uani 1 0 .
O90 O 0.0888(2) 0.1805(5) 0.1901(2) 0.037(3) Uani 1 0 .
O91 O 0.1019(3) 0.3006(7) 0.2442(3) 0.082(4) Uani 1 0 .
O92 O 0.0544(3) 0.3267(6) 0.1796(3) 0.062(3) Uani 1 0 .
O93 O 0.0408(2) 0.2198(6) 0.2354(3) 0.054(3) Uani 1 0 .
CL94 CL 0.46425(10) 0.2156(2) 0.04402(10) 0.0447(12) Uani 1 0 .
O95 O 0.5014(2) 0.2641(6) 0.0483(3) 0.060(4) Uani 1 0 .
O96 O 0.4371(3) 0.2529(9) 0.0087(3) 0.097(5) Uani 1 0 .
O97 O 0.4469(2) 0.2250(6) 0.0846(3) 0.054(3) Uani 1 0 .
O98 O 0.4709(3) 0.1173(7) 0.0362(4) 0.104(5) Uani 1 0 .
C99 C 0.3874(5) 0.0331(12) 0.0910(5) 0.084(5) Uiso 1 0 .
C100 C 0.3770(5) 0.9338(14) 0.0887(6) 0.093(5) Uiso 1 0 .
N101 N 0.3682(5) 0.8515(13) 0.0871(5) 0.122(5) Uiso 1 0 .
N102 N 0.9567(5) 0.2601(13) 0.1616(6) 0.139(6) Uiso 1 0 .
C103 C 0.0417(10) 0.323(3) 0.3684(12) 0.231(11) Uiso 1 0 .
C104 C 0.4697(8) 0.864(2) 0.0947(10) 0.178(10) Uiso 1 0 .
C105 C 1.0105(6) 0.4082(14) 0.0603(6) 0.115(6) Uiso 1 0 .
C106 C 0.0149(9) 0.464(2) 0.2634(11) 0.091(10) Uiso 0.5 0 .
C107 C 0.0472(13) 0.528(3) 0.2813(15) 0.119(11) Uiso 0.5 0 .
C108 C 0.0693(13) 0.569(3) 0.3002(15) 0.126(13) Uiso 0.5 0 .
C109 C 0.0623(19) 0.609(5) 0.262(2) 0.080(14) Uiso 0.25 0 .
C110 C 0.0543(12) 0.454(3) 0.3309(14) 0.125(11) Uiso 0.5 0 .
C111 C 0.0384(15) 0.656(4) 0.2588(17) 0.056(11) Uiso 0.25 0 .
C112 C 0.0957(17) 0.549(4) 0.2592(19) 0.071(13) Uiso 0.25 0 .
O113 O 0.1388(17) 0.314(4) 0.9900(19) 0.149(15) Uiso 0.25 0 .
H1 H 0.304(3) 0.477(9) 0.418(4) 0.08(2) Uiso 1 0 .
H2 H 0.323(3) 0.244(9) 0.340(4) 0.08(2) Uiso 1 0 .
H3 H 0.1916 1.1294 0.0948 0.0356 Uiso 1 0 .
H4 H 0.2 1.2977 0.0984 0.0393 Uiso 1 0 .
H5 H 0.1436 1.3951 0.1003 0.0406 Uiso 1 0 .
H6 H 0.0806 1.3228 0.0945 0.0426 Uiso 1 0 .
H7 H 0.0215 1.2384 0.0819 0.0503 Uiso 1 0 .
H8 H -0.0337 1.1392 0.0602 0.0563 Uiso 1 0 .
H9 H 0.9763 0.9718 0.0548 0.0434 Uiso 1 0 .
H10 H 0.0403 0.9087 0.0693 0.0356 Uiso 1 0 .
H11 H 0.0731 1.0165 0.1795 0.0354 Uiso 1 0 .
H12 H 0.0117 1.052 0.2014 0.037 Uiso 1 0 .
H13 H -0.039 0.9342 0.1958 0.043 Uiso 1 0 .
H14 H -0.0243 0.7778 0.1733 0.0428 Uiso 1 0 .
H15 H 0.9963 0.6314 0.1493 0.0492 Uiso 1 0 .
H16 H 0.0278 0.4815 0.1469 0.0601 Uiso 1 0 .
H17 H 0.097 0.4763 0.1469 0.0423 Uiso 1 0 .
H18 H 0.1319 0.6209 0.1475 0.0382 Uiso 1 0 .
H19 H 0.0743 0.7274 0.0521 0.0396 Uiso 1 0 .
H20 H 0.0485 0.5808 0.0242 0.0404 Uiso 1 0 .
H21 H 0.093 0.4583 0.0108 0.0443 Uiso 1 0 .
H22 H 0.1609 0.4899 0.0205 0.0362 Uiso 1 0 .
H23 H 0.2277 0.5349 0.033 0.0394 Uiso 1 0 .
H24 H 0.2907 0.6068 0.0395 0.0428 Uiso 1 0 .
H25 H 0.299 0.7684 0.0605 0.0375 Uiso 1 0 .
H26 H 0.244 0.8561 0.0772 0.0351 Uiso 1 0 .
H27 H 0.15 1.1047 0.194 0.0343 Uiso 1 0 .
H28 H 0.1732 1.2566 0.2188 0.0341 Uiso 1 0 .
H29 H 0.2415 1.2921 0.223 0.0384 Uiso 1 0 .
H30 H 0.2847 1.1735 0.2049 0.0369 Uiso 1 0 .
H31 H 0.3222 1.0368 0.1948 0.0439 Uiso 1 0 .
H32 H 0.354 0.8898 0.1921 0.0457 Uiso 1 0 .
H33 H 0.3155 0.7478 0.1771 0.0412 Uiso 1 0 .
H34 H 0.2466 0.7599 0.1629 0.0387 Uiso 1 0 .
H35 H 0.0998 1.0884 -0.0434 0.037 Uiso 1 0 .
H36 H 0.0892 1.1136 -0.1217 0.0341 Uiso 1 0 .
H37 H 0.1301 0.8453 -0.1419 0.0404 Uiso 1 0 .
H38 H 0.1383 0.8168 -0.0642 0.0382 Uiso 1 0 .
H39 H 0.2114 0.9164 0.308 0.0416 Uiso 1 0 .
H40 H 0.2169 0.8899 0.3851 0.0412 Uiso 1 0 .
H41 H 0.1229 0.7028 0.3628 0.0456 Uiso 1 0 .
H42 H 0.1167 0.7342 0.2859 0.0449 Uiso 1 0 .
H43 H 0.1065 0.8817 -0.2145 0.05 Uiso 1 0 .
H44 H 0.1169 0.9687 0.7567 0.05 Uiso 1 0 .
H45 H 0.1479 0.9315 -0.2034 0.05 Uiso 1 0 .
H46 H 0.1958 0.8038 0.4872 0.0599 Uiso 1 0 .
H47 H 0.2252 0.8067 0.4522 0.0599 Uiso 1 0 .
H48 H 0.1953 0.8909 0.4544 0.0599 Uiso 1 0 .

loop_
_atom_site_aniso_label
_atom_site_aniso_U_11
_atom_site_aniso_U_22
_atom_site_aniso_U_33
_atom_site_aniso_U_12
_atom_site_aniso_U_13
_atom_site_aniso_U_23
CO1 0.0204(10) 0.0131(10) 0.0169(10) -0.0007(10) 0.0015(10) -0.0012(10)
CO2 0.0187(10) 0.0145(10) 0.0200(10) -0.0016(10) 0.0020(10) -0.0004(10)
CO3 0.0198(10) 0.0138(10) 0.0186(10) -0.0009(10) 0.0015(10) -0.0015(10)
CO4 0.0181(10) 0.0131(10) 0.0173(10) -0.0002(10) 0.0010(10) 0.0006(10)
O5 0.028(4) 0.019(4) 0.015(4) -0.006(3) -0.002(3) -0.004(3)
O6 0.023(4) 0.011(3) 0.015(3) -0.000(3) -0.004(3) -0.002(3)
O7 0.025(4) 0.009(3) 0.016(3) 0.001(3) 0.007(3) -0.001(3)
O8 0.022(3) 0.022(4) 0.008(3) -0.004(3) -0.001(3) 0.004(3)
N9 0.032(5) 0.014(4) 0.009(4) 0.000(4) 0.002(4) -0.004(3)
C10 0.024(6) 0.022(6) 0.027(6) -0.001(5) 0.004(5) -0.001(5)
C11 0.028(6) 0.026(7) 0.030(7) -0.011(5) 0.004(5) 0.011(5)
C12 0.032(7) 0.017(6) 0.040(7) 0.000(5) 0.001(5) 0.008(5)
C13 0.035(7) 0.025(7) 0.033(7) 0.003(5) 0.007(5) -0.004(5)
C14 0.024(6) 0.010(6) 0.024(6) 0.001(5) -0.002(4) -0.001(4)
C15 0.040(7) 0.006(5) 0.032(7) 0.008(5) 0.004(5) -0.001(5)
C16 0.032(7) 0.025(6) 0.048(8) 0.011(6) 0.001(5) -0.011(6)
C17 0.028(7) 0.034(7) 0.065(9) -0.001(6) 0.009(6) -0.006(6)
C18 0.015(6) 0.027(7) 0.042(7) -0.012(5) -0.007(5) -0.002(5)
C19 0.021(6) 0.021(6) 0.025(6) 0.001(5) 0.010(5) -0.002(5)
N20 0.013(4) 0.027(5) 0.014(4) -0.003(4) -0.007(3) 0.003(4)
N21 0.025(5) 0.023(5) 0.008(4) -0.002(4) -0.005(3) -0.001(4)
C22 0.024(6) 0.025(6) 0.016(6) -0.008(5) 0.005(4) -0.005(5)
C23 0.025(6) 0.026(6) 0.017(6) 0.002(5) 0.003(4) -0.005(5)
C24 0.015(6) 0.053(8) 0.028(7) 0.009(6) 0.009(5) -0.004(6)
C25 0.022(6) 0.039(7) 0.028(6) 0.004(5) 0.001(5) 0.006(6)
C26 0.029(6) 0.021(6) 0.011(5) 0.002(5) -0.004(4) 0.008(4)
C27 0.025(6) 0.022(6) 0.034(7) 0.004(5) 0.004(5) 0.010(5)
C28 0.017(6) 0.031(7) 0.064(9) -0.006(5) 0.010(5) -0.000(6)
C29 0.034(7) 0.028(7) 0.072(9) -0.012(6) 0.012(6) -0.003(6)
C30 0.037(7) 0.016(6) 0.048(8) 0.002(5) 0.014(6) 0.002(5)
C31 0.024(6) 0.029(6) 0.025(6) -0.003(5) -0.002(5) 0.000(5)
N32 0.023(5) 0.020(5) 0.017(5) 0.006(4) 0.006(4) -0.001(4)
N33 0.019(5) 0.011(4) 0.020(5) -0.007(4) 0.004(4) -0.001(4)
C34 0.018(6) 0.026(6) 0.037(7) 0.003(5) 0.003(5) 0.002(5)
C35 0.020(6) 0.024(6) 0.033(7) -0.011(5) 0.001(5) -0.003(5)
C36 0.057(8) 0.018(6) 0.022(6) -0.013(6) -0.005(5) -0.003(5)
C37 0.021(6) 0.027(6) 0.026(6) -0.003(5) 0.007(5) 0.001(5)
C38 0.025(6) 0.019(6) 0.013(5) 0.001(5) -0.002(4) 0.005(4)
C39 0.031(6) 0.026(6) 0.011(5) 0.007(5) -0.004(4) 0.002(5)
C40 0.039(7) 0.021(6) 0.022(6) 0.000(5) 0.008(5) -0.009(5)
C41 0.035(7) 0.024(6) 0.025(6) 0.004(5) 0.004(5) -0.007(5)
C42 0.022(6) 0.030(7) 0.022(6) -0.005(5) 0.007(5) 0.007(5)
C43 0.027(6) 0.019(6) 0.022(6) 0.001(5) 0.003(5) 0.004(5)
N44 0.024(5) 0.018(5) 0.012(4) 0.003(4) 0.005(3) 0.002(4)
N45 0.021(5) 0.018(5) 0.016(4) 0.002(4) 0.004(3) -0.001(4)
C46 0.024(6) 0.024(6) 0.013(6) -0.005(5) 0.001(4) -0.004(5)
C47 0.034(6) 0.012(5) 0.021(6) 0.011(5) 0.007(5) -0.004(4)
C48 0.027(6) 0.023(6) 0.020(6) -0.006(5) 0.003(5) -0.006(5)
C49 0.023(6) 0.030(6) 0.020(6) -0.009(5) -0.007(4) -0.006(5)
C50 0.016(6) 0.041(7) 0.016(6) 0.009(5) -0.006(4) 0.002(5)
C51 0.029(6) 0.027(6) 0.009(5) 0.007(5) -0.005(4) 0.000(5)
C52 0.032(7) 0.022(6) 0.034(7) 0.003(5) 0.004(5) -0.001(5)
C53 0.015(6) 0.064(9) 0.028(7) 0.006(6) 0.005(5) 0.005(6)
C54 0.022(6) 0.042(7) 0.024(6) 0.002(5) 0.010(5) 0.002(5)
C55 0.029(6) 0.025(6) 0.025(6) -0.003(5) 0.002(5) -0.004(5)
N56 0.020(4) 0.012(5) 0.018(5) -0.002(4) 0.001(3) -0.005(4)
O57 0.025(4) 0.019(4) 0.010(4) 0.001(3) 0.006(3) -0.000(3)
C58 0.014(5) 0.028(6) 0.016(6) -0.012(5) -0.005(4) -0.002(5)
O59 0.026(4) 0.015(4) 0.013(4) -0.003(3) 0.006(3) 0.001(3)
C60 0.029(6) 0.021(6) 0.016(6) 0.000(5) 0.002(4) -0.002(5)
C61 0.021(6) 0.027(6) 0.020(6) -0.012(5) 0.006(4) -0.004(5)
C62 0.023(6) 0.021(6) 0.024(6) 0.004(5) 0.002(5) 0.010(5)
C63 0.021(6) 0.024(6) 0.020(6) 0.001(5) 0.001(4) 0.002(5)
C64 0.032(6) 0.038(7) 0.017(6) -0.011(5) 0.008(5) -0.011(5)
C65 0.015(5) 0.039(7) 0.022(6) 0.001(5) -0.001(4) -0.001(5)
O66 0.036(4) 0.037(4) 0.020(4) 0.009(4) 0.006(3) 0.003(4)
O67 0.020(4) 0.020(4) 0.017(4) -0.002(3) 0.002(3) 0.003(3)
C68 0.017(6) 0.020(6) 0.030(7) -0.001(5) 0.002(5) 0.002(5)
O69 0.023(4) 0.023(4) 0.021(4) 0.004(3) 0.003(3) 0.002(3)
C70 0.027(6) 0.011(5) 0.020(6) 0.001(5) 0.002(4) 0.002(5)
C71 0.029(6) 0.027(6) 0.041(8) 0.007(5) 0.012(5) 0.004(5)
C72 0.037(7) 0.036(7) 0.016(6) -0.000(5) -0.003(5) -0.004(5)
C73 0.041(7) 0.039(7) 0.013(6) 0.011(6) 0.007(5) 0.004(5)
C74 0.039(7) 0.031(7) 0.028(7) -0.002(5) 0.008(5) 0.006(5)
C75 0.036(7) 0.037(7) 0.022(7) -0.001(6) -0.005(5) -0.001(5)
O76 0.062(5) 0.042(5) 0.016(4) 0.005(4) 0.004(4) 0.011(4)
C77 0.052(8) 0.040(7) 0.019(6) -0.003(6) 0.010(5) -0.008(5)
C78 0.074(9) 0.039(7) 0.027(7) 0.008(7) -0.007(6) -0.004(6)
CL79 0.0249(10) 0.0247(10) 0.0284(10) -0.0066(10) 0.0050(10) 0.0006(10)
O80 0.042(4) 0.030(4) 0.031(4) -0.012(4) 0.022(3) -0.009(3)
O81 0.038(4) 0.039(5) 0.036(5) -0.011(4) 0.014(3) -0.023(4)
O82 0.024(4) 0.021(4) 0.024(4) -0.003(3) 0.004(3) 0.000(3)
O83 0.032(4) 0.031(4) 0.059(5) 0.007(4) -0.010(4) 0.007(4)
CL84 0.033(2) 0.0194(10) 0.0266(10) 0.0019(10) -0.0015(10) 0.0029(10)
O85 0.037(4) 0.020(4) 0.031(4) 0.004(3) -0.002(3) 0.005(3)
O86 0.038(4) 0.036(4) 0.030(4) 0.003(4) -0.005(3) -0.006(4)
O87 0.032(4) 0.031(4) 0.068(6) -0.004(4) 0.008(4) -0.003(4)
O88 0.081(6) 0.024(4) 0.027(4) 0.007(4) 0.010(4) 0.007(4)
CL89 0.035(2) 0.037(2) 0.039(2) 0.0108(10) 0.0035(10) -0.0019(10)
O90 0.038(4) 0.033(4) 0.040(5) 0.005(4) 0.008(4) -0.002(4)
O91 0.062(6) 0.074(7) 0.101(8) -0.015(5) -0.017(6) -0.057(6)
O92 0.072(6) 0.044(5) 0.070(6) 0.026(5) 0.016(5) 0.015(5)
O93 0.048(5) 0.071(6) 0.047(5) 0.009(5) 0.023(4) 0.007(5)
CL94 0.036(2) 0.050(2) 0.046(2) -0.0059(10) -0.0005(10) -0.018(2)
O95 0.043(5) 0.052(6) 0.085(7) -0.021(4) 0.011(5) -0.005(5)
O96 0.052(6) 0.201(13) 0.034(6) 0.028(7) -0.007(5) 0.014(7)
O97 0.052(5) 0.062(6) 0.047(6) 0.009(5) 0.002(4) -0.001(5)
O98 0.053(6) 0.068(7) 0.194(12) -0.019(5) 0.031(7) -0.090(8)

loop_
_atom_type_symbol
_atom_type_description
_atom_type_scat_dispersion_real
_atom_type_scat_dispersion_imag
_atom_type_scat_source
CO Co 0.299 0.973 'International Tables Vol. IV (1974) Table 2.2B'
CL Cl 0.132 0.159 'International Tables Vol. IV (1974) Table 2.2B'
O O 0.008 0.006 'International Tables Vol. IV (1974) Table 2.2B'
N N 0.004 0.003 'International Tables Vol. IV (1974) Table 2.2B'
C C 0.002 0.002 'International Tables Vol. IV (1974) Table 2.2B'
H H 0 0 'International Tables Vol. IV (1974) Table 2.2B'

loop_
_geom_angle_atom_site_label_1
_geom_angle_atom_site_label_2
_geom_angle_atom_site_label_3
_geom_angle
_geom_angle_site_symmetry_1
_geom_angle_site_symmetry_2
_geom_angle_site_symmetry_3
_geom_angle_publ_flag
CO2 CO1 CO3 62.55(5) . . . no
CO2 CO1 CO4 56.78(4) . . . no
CO2 CO1 O5 40.99(19) . . . no
CO2 CO1 O6 39.97(17) . . . no
CO2 CO1 O7 83.86(18) . . . no
CO2 CO1 O57 134.32(19) . . . no
CO2 CO1 N9 138.5(2) . . . no
CO2 CO1 N20 95.8(2) . . . no
CO3 CO1 CO4 65.12(5) . . . no
CO3 CO1 O5 42.72(19) . . . no
CO3 CO1 O6 88.46(18) . . . no
CO3 CO1 O7 45.94(17) . . . no
CO3 CO1 O57 82.68(18) . . . no
CO3 CO1 N9 142.1(2) . . . no
CO3 CO1 N20 132.3(2) . . . no
CO4 CO1 O5 84.46(19) . . . no
CO4 CO1 O6 38.81(18) . . . no
CO4 CO1 O7 41.56(18) . . . no
CO4 CO1 O57 134.31(19) . . . no
CO4 CO1 N9 98.8(2) . . . no
CO4 CO1 N20 139.5(2) . . . no
O5 CO1 O6 80.8(3) . . . no
O5 CO1 O7 86.2(3) . . . no
O5 CO1 O57 93.4(3) . . . no
O5 CO1 N9 175.1(3) . . . no
O5 CO1 N20 92.3(3) . . . no
O6 CO1 O7 80.2(3) . . . no
O6 CO1 O57 171.1(3) . . . no
O6 CO1 N9 99.3(3) . . . no
O6 CO1 N20 100.7(3) . . . no
O7 CO1 O57 92.8(3) . . . no
O7 CO1 N9 98.7(3) . . . no
O7 CO1 N20 178.1(3) . . . no
O57 CO1 N9 87.1(3) . . . no
O57 CO1 N20 86.2(3) . . . no
N9 CO1 N20 82.8(3) . . . no
CO1 CO2 CO3 56.87(4) . . . no
CO1 CO2 CO4 62.92(5) . . . no
CO1 CO2 O5 40.01(18) . . . no
CO1 CO2 O6 41.42(18) . . . no
CO1 CO2 O8 84.18(19) . . . no
CO1 CO2 O67 134.87(19) . . . no
CO1 CO2 N21 94.9(2) . . . no
CO1 CO2 N32 137.8(2) . . . no
CO3 CO2 CO4 65.31(5) . . . no
CO3 CO2 O5 39.08(19) . . . no
CO3 CO2 O6 84.69(19) . . . no
CO3 CO2 O8 41.93(18) . . . no
CO3 CO2 O67 133.65(18) . . . no
CO3 CO2 N21 138.9(2) . . . no
CO3 CO2 N32 98.6(2) . . . no
CO4 CO2 O5 88.96(19) . . . no
CO4 CO2 O6 42.67(18) . . . no
CO4 CO2 O8 45.76(18) . . . no
CO4 CO2 O67 82.36(18) . . . no
CO4 CO2 N21 131.9(2) . . . no
CO4 CO2 N32 142.6(2) . . . no
O5 CO2 O6 81.3(3) . . . no
O5 CO2 O8 80.8(3) . . . no
O5 CO2 O67 171.1(3) . . . no
O5 CO2 N21 99.9(3) . . . no
O5 CO2 N32 98.6(3) . . . no
O6 CO2 O8 86.1(3) . . . no
O6 CO2 O67 93.5(3) . . . no
O6 CO2 N21 91.8(3) . . . no
O6 CO2 N32 174.7(3) . . . no
O8 CO2 O67 91.7(3) . . . no
O8 CO2 N21 177.6(3) . . . no
O8 CO2 N32 99.1(3) . . . no
O67 CO2 N21 87.4(3) . . . no
O67 CO2 N32 87.3(3) . . . no
N21 CO2 N32 83.0(3) . . . no
CO1 CO3 CO2 60.58(4) . . . no
CO1 CO3 O5 42.43(18) . . . no
CO1 CO3 O7 45.43(17) . . . no
CO1 CO3 O8 86.99(19) . . . no
CO1 CO3 O59 83.00(18) . . . no
CO1 CO3 N33 131.6(2) . . . no
CO1 CO3 N44 143.6(2) . . . no
CO2 CO3 O5 39.75(19) . . . no
CO2 CO3 O7 82.14(18) . . . no
CO2 CO3 O8 41.54(18) . . . no
CO2 CO3 O59 133.36(19) . . . no
CO2 CO3 N33 96.4(2) . . . no
CO2 CO3 N44 137.5(2) . . . no
O5 CO3 O7 85.4(3) . . . no
O5 CO3 O8 81.1(3) . . . no
O5 CO3 O59 93.8(3) . . . no
O5 CO3 N33 91.8(3) . . . no
O5 CO3 N44 173.8(3) . . . no
O7 CO3 O8 77.8(3) . . . no
O7 CO3 O59 92.6(3) . . . no
O7 CO3 N33 177.0(3) . . . no
O7 CO3 N44 99.9(3) . . . no
O8 CO3 O59 169.4(3) . . . no
O8 CO3 N33 102.9(3) . . . no
O8 CO3 N44 97.0(3) . . . no
O59 CO3 N33 86.4(3) . . . no
O59 CO3 N44 89.1(3) . . . no
N33 CO3 N44 82.9(3) . . . no
CO1 CO4 CO2 60.30(4) . . . no
CO1 CO4 O6 39.79(18) . . . no
CO1 CO4 O7 41.57(18) . . . no
CO1 CO4 O8 81.77(18) . . . no
CO1 CO4 O69 133.73(19) . . . no
CO1 CO4 N45 96.1(2) . . . no
CO1 CO4 N56 138.1(2) . . . no
CO2 CO4 O6 42.21(18) . . . no
CO2 CO4 O7 86.79(19) . . . no
CO2 CO4 O8 44.90(18) . . . no
CO2 CO4 O69 83.32(19) . . . no
CO2 CO4 N45 132.1(2) . . . no
CO2 CO4 N56 143.8(2) . . . no
O6 CO4 O7 81.2(3) . . . no
O6 CO4 O8 84.8(3) . . . no
O6 CO4 O69 94.1(3) . . . no
O6 CO4 N45 92.1(3) . . . no
O6 CO4 N56 174.0(3) . . . no
O7 CO4 O8 77.8(3) . . . no
O7 CO4 O69 169.3(3) . . . no
O7 CO4 N45 102.0(3) . . . no
O7 CO4 N56 97.6(3) . . . no
O8 CO4 O69 92.2(3) . . . no
O8 CO4 N45 176.9(3) . . . no
O8 CO4 N56 100.7(3) . . . no
O69 CO4 N45 87.7(3) . . . no
O69 CO4 N56 88.1(3) . . . no
N45 CO4 N56 82.4(3) . . . no
O80 CL79 O81 110.6(4) . . . no
O80 CL79 O82 108.7(4) . . . no
O80 CL79 O83 109.6(5) . . . no
O81 CL79 O82 108.8(4) . . . no
O81 CL79 O83 110.3(5) . . . no
O82 CL79 O83 108.8(4) . . . no
O85 CL84 O86 108.3(4) . . . no
O85 CL84 O87 109.8(4) . . . no
O85 CL84 O88 109.1(4) . . . no
O86 CL84 O87 109.5(4) . . . no
O86 CL84 O88 110.8(5) . . . no
O87 CL84 O88 109.4(5) . . . no
O90 CL89 O91 109.7(5) . . . no
O90 CL89 O92 109.2(5) . . . no
O90 CL89 O93 108.3(5) . . . no
O91 CL89 O92 112.0(6) . . . no
O91 CL89 O93 109.5(6) . . . no
O92 CL89 O93 108.0(5) . . . no
O95 CL94 O96 111.6(6) . . . no
O95 CL94 O97 110.7(5) . . . no
O95 CL94 O98 108.2(5) . . . no
O96 CL94 O97 107.6(5) . . . no
O96 CL94 O98 109.7(7) . . . no
O97 CL94 O98 109.0(6) . . . no
CO1 O5 CO2 99.0(3) . . . no
CO1 O5 CO3 94.8(3) . . . no
CO2 O5 CO3 101.2(3) . . . no
CO1 O6 CO2 98.6(3) . . . no
CO1 O6 CO4 101.4(3) . . . no
CO2 O6 CO4 95.1(3) . . . no
CO1 O7 CO3 88.6(3) . . . no
CO1 O7 CO4 96.9(3) . . . no
CO3 O7 CO4 102.1(3) . . . no
CO2 O8 CO3 96.5(3) . . . no
CO2 O8 CO4 89.3(3) . . . no
CO3 O8 CO4 102.2(3) . . . no
CO1 O57 C58 123.5(6) . . . no
CO3 O59 C58 123.9(6) . . . no
C63 O66 C77 117.3(8) 1_545 . 1_545 no
CO2 O67 C68 123.8(6) . . . no
CO4 O69 C68 123.7(6) . . . no
C73 O76 C78 116.7(9) . . . no
CO1 N9 C10 126.5(7) . . . no
CO1 N9 C14 114.4(6) . . . no
C10 N9 C14 119.1(8) . . . no
CO1 N20 C15 114.8(6) . . . no
CO1 N20 C19 123.9(6) . . . no
C15 N20 C19 120.4(8) . . . no
CO2 N21 C22 124.6(6) . . . no
CO2 N21 C26 115.5(6) . . . no
C22 N21 C26 119.4(8) . . . no
CO2 N32 C27 114.8(6) . . . no
CO2 N32 C31 127.3(6) . . . no
C27 N32 C31 117.8(8) . . . no
CO3 N33 C34 124.5(6) . . . no
CO3 N33 C38 115.3(6) . . . no
C34 N33 C38 119.8(8) . . . no
CO3 N44 C39 114.0(6) . . . no
CO3 N44 C43 127.5(6) . . . no
C39 N44 C43 118.5(8) . . . no
CO4 N45 C46 123.8(6) . . . no
CO4 N45 C50 116.0(6) . . . no
C46 N45 C50 120.1(8) . . . no
CO4 N56 C51 113.2(6) . . . no
CO4 N56 C55 127.4(6) . . . no
C51 N56 C55 119.3(8) . . . no
N9 C10 C11 121.8(9) . . . no
C10 C11 C12 118.4(9) . . . no
C11 C12 C13 119.6(9) . . . no
C12 C13 C14 119.4(9) . . . no
N9 C14 C13 121.7(9) . . . no
N9 C14 C15 113.5(8) . . . no
C13 C14 C15 124.7(9) . . . no
N20 C15 C14 114.2(8) . . . no
N20 C15 C16 118.7(9) . . . no
C14 C15 C16 126.9(9) . . . no
C15 C16 C17 120.7(10) . . 1_465 no
C16 C17 C18 118.3(10) 1_645 . . no
C17 C18 C19 119.8(9) . . 1_645 no
N20 C19 C18 121.6(9) . . 1_465 no
N21 C22 C23 121.3(9) . . . no
C22 C23 C24 119.9(9) . . 1_455 no
C23 C24 C25 117.8(9) 1_655 . . no
C24 C25 C26 120.1(9) . . 1_655 no
N21 C26 C25 121.5(9) . . 1_455 no
N21 C26 C27 112.8(8) . . . no
C25 C26 C27 125.3(9) 1_455 . . no
N32 C27 C26 113.6(8) . . . no
N32 C27 C28 122.3(9) . . . no
C26 C27 C28 124.0(9) . . . no
C27 C28 C29 118.5(9) . . . no
C28 C29 C30 120.1(10) . . . no
C29 C30 C31 117.8(9) . . . no
N32 C31 C30 123.0(8) . . . no
N33 C34 C35 122.8(9) . . . no
C34 C35 C36 117.5(9) . . . no
C35 C36 C37 119.9(9) . . . no
C36 C37 C38 120.2(9) . . . no
N33 C38 C37 119.4(8) . . . no
N33 C38 C39 114.7(8) . . . no
C37 C38 C39 125.9(9) . . . no
N44 C39 C38 112.9(8) . . . no
N44 C39 C40 121.2(9) . . . no
C38 C39 C40 125.7(9) . . . no
C39 C40 C41 119.1(9) . . . no
C40 C41 C42 119.9(9) . . . no
C41 C42 C43 118.5(9) . . . no
N44 C43 C42 122.8(9) . . . no
N45 C46 C47 121.8(8) . . . no
C46 C47 C48 118.8(8) . . . no
C47 C48 C49 119.7(9) . . . no
C48 C49 C50 119.8(9) . . . no
N45 C50 C49 119.7(9) . . . no
N45 C50 C51 112.8(9) . . . no
C49 C50 C51 127.1(8) . . . no
N56 C51 C50 114.9(8) . . . no
N56 C51 C52 121.1(9) . . . no
C50 C51 C52 123.9(9) . . . no
C51 C52 C53 119.5(9) . . . no
C52 C53 C54 119.3(9) . . . no
C53 C54 C55 118.9(10) . . . no
N56 C55 C54 121.8(9) . . . no
O57 C58 O59 126.8(8) . . . no
O57 C58 C60 117.8(8) . . 1_554 no
O59 C58 C60 115.4(8) . . 1_554 no
C58 C60 C61 118.8(8) 1_556 . 1_565 no
C58 C60 C65 121.0(9) 1_556 . . no
C61 C60 C65 120.2(9) 1_565 . . no
C60 C61 C62 118.5(9) 1_545 . . no
C61 C62 C63 121.3(9) . . 1_545 no
O66 C63 C62 116.3(8) 1_565 . 1_565 no
O66 C63 C64 124.1(8) 1_565 . . no
C62 C63 C64 119.6(9) 1_565 . . no
C63 C64 C65 119.8(9) . . . no
C60 C65 C64 120.6(9) . . . no
O67 C68 O69 126.8(9) . . . no
O67 C68 C70 117.0(8) . . . no
O69 C68 C70 116.1(8) . . . no
C68 C70 C71 122.8(8) . . . no
C68 C70 C75 119.4(8) . . . no
C71 C70 C75 117.6(9) . . . no
C70 C71 C72 121.6(9) . . . no
C71 C72 C73 119.5(9) . . . no
O76 C73 C72 125.6(9) . . . no
O76 C73 C74 113.1(9) . . . no
C72 C73 C74 121.2(9) . . . no
C73 C74 C75 118.4(9) . . . no
C70 C75 C74 121.7(9) . . . no
N101 C100 C99 180(2) . . 1_565 no
N102 C103 C104 158(4) 3_655 . 4_545 no
C103 C104 C105 152(3) 4_555 . 2_455 no
C106 C106 C107 140(3) 3_555 . . no
C106 C107 C108 169(6) . . . no
C106 C107 C109 130(5) . . . no
C106 C107 C110 87(3) . . . no
C106 C107 C111 112(3) . . . no
C106 C107 C112 128(4) . . . no
C108 C107 C109 60(4) . . . no
C108 C107 C110 82(4) . . . no
C108 C107 C111 75(4) . . . no
C108 C107 C112 61(4) . . . no
C109 C107 C110 143(5) . . . no
C109 C107 C111 32(3) . . . no
C109 C107 C112 48(3) . . . no
C110 C107 C111 145(3) . . . no
C110 C107 C112 112(3) . . . no
C111 C107 C112 80(3) . . . no
C107 C108 C109 74(5) . . . no
C107 C108 C110 66(4) . . . no
C107 C108 C111 73(4) . . . no
C107 C108 C112 86(5) . . . no
C109 C108 C110 140(5) . . . no
C109 C108 C111 30(4) . . . no
C109 C108 C112 56(4) . . . no
C110 C108 C111 131(3) . . . no
C110 C108 C112 115(4) . . . no
C111 C108 C112 86(3) . . . no
C107 C109 C108 45(3) . . . no
C107 C109 C111 102(6) . . . no
C107 C109 C112 84(5) . . . no
C108 C109 C111 113(7) . . . no
C108 C109 C112 76(5) . . . no
C111 C109 C112 171(8) . . . no
C107 C110 C108 31.9(18) . . . no
C107 C111 C108 31.6(18) . . . no
C107 C111 C109 46(5) . . . no
C108 C111 C109 38(5) . . . no
C107 C112 C108 33(2) . . . no
C107 C112 C109 48(3) . . . no
C108 C112 C109 48(3) . . . no
CO1 O7 H1 117(7) . . 4_555 no
CO3 O7 H1 122(7) . . 4_555 no
CO4 O7 H1 122(7) . . 4_555 no
CO2 O8 H2 117(7) . . 4_555 no
CO3 O8 H2 129(7) . . 4_555 no
CO4 O8 H2 114(7) . . 4_555 no
N9 C10 H3 118.6(9) . . . no
C11 C10 H3 119.6(10) . . . no
C10 C11 H4 120.5(10) . . . no
C12 C11 H4 121.1(10) . . . no
C11 C12 H5 120.0(10) . . . no
C13 C12 H5 120.4(10) . . . no
C12 C13 H6 120.3(10) . . . no
C14 C13 H6 120.3(10) . . . no
C15 C16 H7 119.1(10) . . . no
C17 C16 H7 120.2(10) 1_465 . . no
C16 C17 H8 120.8(11) 1_645 . 1_645 no
C18 C17 H8 120.9(11) . . 1_645 no
C17 C18 H9 119.5(10) . . 1_545 no
C19 C18 H9 120.6(10) 1_645 . 1_545 no
N20 C19 H10 118.8(9) . . . no
C18 C19 H10 119.6(9) 1_465 . . no
N21 C22 H11 119.4(9) . . . no
C23 C22 H11 119.3(9) . . . no
C22 C23 H12 120.3(9) . . . no
C24 C23 H12 119.8(9) 1_455 . . no
C23 C24 H13 121.1(10) 1_655 . 1_655 no
C25 C24 H13 121.1(10) . . 1_655 no
C24 C25 H14 119.2(9) . . 1_655 no
C26 C25 H14 120.7(10) 1_655 . 1_655 no
C27 C28 H15 120.5(10) . . 1_455 no
C29 C28 H15 121.0(10) . . 1_455 no
C28 C29 H16 119.8(11) . . . no
C30 C29 H16 120.1(11) . . . no
C29 C30 H17 121.6(10) . . . no
C31 C30 H17 120.6(10) . . . no
N32 C31 H18 118.6(9) . . . no
C30 C31 H18 118.3(10) . . . no
N33 C34 H19 119.4(9) . . . no
C35 C34 H19 117.7(9) . . . no
C34 C35 H20 121.3(10) . . . no
C36 C35 H20 121.1(9) . . . no
C35 C36 H21 119.8(11) . . . no
C37 C36 H21 120.2(11) . . . no
C36 C37 H22 119.9(10) . . . no
C38 C37 H22 119.9(9) . . . no
C39 C40 H23 121.4(10) . . . no
C41 C40 H23 119.5(10) . . . no
C40 C41 H24 121.1(10) . . . no
C42 C41 H24 119.1(10) . . . no
C41 C42 H25 120.2(10) . . . no
C43 C42 H25 121.3(10) . . . no
N44 C43 H26 118.1(9) . . . no
C42 C43 H26 119.1(9) . . . no
N45 C46 H27 119.1(9) . . . no
C47 C46 H27 119.0(9) . . . no
C46 C47 H28 120.3(9) . . . no
C48 C47 H28 120.9(9) . . . no
C47 C48 H29 120.3(9) . . . no
C49 C48 H29 120.0(9) . . . no
C48 C49 H30 120.1(9) . . . no
C50 C49 H30 120.1(10) . . . no
C51 C52 H31 120.8(10) . . . no
C53 C52 H31 119.6(10) . . . no
C52 C53 H32 120.6(11) . . . no
C54 C53 H32 120.1(11) . . . no
C53 C54 H33 120.5(9) . . . no
C55 C54 H33 120.6(10) . . . no
N56 C55 H34 119.3(9) . . . no
C54 C55 H34 118.9(10) . . . no
C60 C61 H35 120.3(9) 1_545 . 1_546 no
C62 C61 H35 121.2(10) . . 1_546 no
C61 C62 H36 119.3(9) . . 1_546 no
C63 C62 H36 119.4(9) 1_545 . 1_546 no
C63 C64 H37 120.1(9) . . 1_556 no
C65 C64 H37 120.2(10) . . 1_556 no
C60 C65 H38 119.6(9) . . 1_556 no
C64 C65 H38 119.8(10) . . 1_556 no
C70 C71 H39 118.7(10) . . . no
C72 C71 H39 119.7(10) . . . no
C71 C72 H40 120.1(10) . . . no
C73 C72 H40 120.4(10) . . . no
C73 C74 H41 120.8(10) . . . no
C75 C74 H41 120.8(10) . . . no
C70 C75 H42 119.2(10) . . . no
C74 C75 H42 119.1(10) . . . no
O66 C77 H43 109.0(9) 1_565 . 1_556 no
O66 C77 H44 109.3(10) 1_565 . . no
O66 C77 H45 109.5(9) 1_565 . 1_556 no
H43 C77 H44 109.5(10) 1_556 . . no
H43 C77 H45 109.6(11) 1_556 . 1_556 no
H44 C77 H45 110.0(10) . . 1_556 no
O76 C78 H46 109.7(11) . . . no
O76 C78 H47 109.6(10) . . . no
O76 C78 H48 109.4(10) . . . no
H46 C78 H47 109.5(11) . . . no
H46 C78 H48 109.4(11) . . . no
H47 C78 H48 109.2(13) . . . no

loop_
_geom_bond_atom_site_label_1
_geom_bond_atom_site_label_2
_geom_bond_distance
_geom_bond_site_symmetry_1
_geom_bond_site_symmetry_2
_geom_bond_publ_flag
CO1 CO2 2.8580(10) . . no
O69 C68 1.279(10) . . no
CO1 CO3 2.7480(10) . . no
O76 C73 1.366(11) . . no
CO1 CO4 2.9300(10) . . no
O76 C78 1.421(13) . . no
CO1 O5 1.861(6) . . no
N9 C10 1.322(11) . . no
CO1 O6 1.913(6) . . no
N9 C14 1.351(11) . . no
CO1 O7 1.958(6) . . no
N20 C15 1.370(11) . . no
CO1 O57 1.912(6) . . no
N20 C19 1.337(11) . . no
CO1 N9 1.960(7) . . no
N21 C22 1.336(12) . . no
CO1 N20 1.913(7) . . no
N21 C26 1.364(12) . . no
CO2 CO3 2.9120(10) . . no
N32 C27 1.327(11) . . no
CO2 CO4 2.7530(10) . . no
N32 C31 1.336(12) . . no
CO2 O5 1.898(6) . . no
N33 C34 1.328(11) . . no
CO2 O6 1.857(6) . . no
N33 C38 1.356(11) . . no
CO2 O8 1.944(6) . . no
N44 C39 1.380(12) . . no
CO2 O67 1.910(6) . . no
N44 C43 1.332(11) . . no
CO2 N21 1.903(8) . . no
N45 C46 1.330(11) . . no
CO2 N32 1.951(8) . . no
N45 C50 1.358(11) . . no
CO3 O5 1.871(6) . . no
N56 C51 1.347(11) . . no
CO3 O7 1.975(6) . . no
N56 C55 1.336(12) . . no
CO3 O8 1.959(6) . . no
N101 C100 1.17(2) . . no
CO3 O59 1.881(6) . . no
N102 C103 1.25(4) . 3_655 no
CO3 N33 1.916(7) . . no
CO3 N44 1.953(7) . . no
C10 C11 1.392(14) . . no
CO4 O6 1.874(6) . . no
C11 C12 1.369(14) . . no
CO4 O7 1.958(6) . . no
C12 C13 1.370(14) . . no
CO4 O8 1.973(6) . . no
C13 C14 1.360(13) . . no
CO4 O69 1.885(6) . . no
C14 C15 1.461(13) . . no
CO4 N45 1.910(7) . . no
C15 C16 1.395(13) . . no
CO4 N56 1.975(7) . . no
C16 C17 1.368(14) . 1_465 no
CL79 O80 1.418(7) . . no
C17 C18 1.396(15) . . no
CL79 O81 1.432(7) . . no
C18 C19 1.359(13) . 1_645 no
CL79 O82 1.468(6) . . no
C22 C23 1.383(13) . . no
CL79 O83 1.426(7) . . no
C23 C24 1.399(14) . 1_455 no
CL84 O85 1.462(7) . . no
C24 C25 1.385(14) . . no
CL84 O86 1.432(7) . . no
C25 C26 1.370(13) . 1_655 no
CL84 O87 1.439(7) . . no
C26 C27 1.495(13) . . no
CL84 O88 1.413(7) . . no
C27 C28 1.383(14) . . no
CL89 O90 1.430(7) . . no
C28 C29 1.369(15) . . no
CL89 O91 1.400(8) . . no
C29 C30 1.361(14) . . no
CL89 O92 1.427(8) . . no
C30 C31 1.385(14) . . no
CL89 O93 1.449(8) . . no
C34 C35 1.371(13) . . no
CL94 O95 1.414(8) . . no
C35 C36 1.377(14) . . no
CL94 O96 1.389(9) . . no
C36 C37 1.367(14) . . no
CL94 O97 1.435(8) . . no
C37 C38 1.377(13) . . no
CL94 O98 1.403(9) . . no
C38 C39 1.456(13) . . no
O57 C58 1.256(10) . . no
C39 C40 1.381(13) . . no
O59 C58 1.289(11) . . no
C40 C41 1.376(13) . . no
O66 C63 1.361(11) . 1_545 no
C41 C42 1.389(13) . . no
O66 C77 1.449(12) . 1_545 no
C42 C43 1.380(13) . . no
O67 C68 1.271(10) . . no
C46 C47 1.381(13) . . no
C47 C48 1.376(13) . . no
C48 C49 1.364(13) . . no
C49 C50 1.394(13) . . no
C50 C51 1.464(13) . . no
C51 C52 1.383(13) . . no
C52 C53 1.351(14) . . no
C53 C54 1.397(15) . . no
C54 C55 1.364(13) . . no
C58 C60 1.481(13) . 1_554 no
C60 C61 1.401(13) . 1_565 no
C60 C65 1.380(13) . . no
C61 C62 1.386(13) . . no
C62 C63 1.377(13) . 1_545 no
C63 C64 1.390(14) . . no
C64 C65 1.380(13) . . no
C68 C70 1.471(13) . . no
C70 C71 1.410(13) . . no
C70 C75 1.400(13) . . no
C71 C72 1.369(13) . . no
C72 C73 1.368(14) . . no
C73 C74 1.416(14) . . no
C74 C75 1.373(14) . . no
C99 C100 1.42(2) . 1_545 no
C103 C104 1.35(4) . 4_545 no
C104 C105 1.94(3) . 2_455 no
C106 C106 1.19(6) . 3_555 no
C106 C107 1.44(5) . . no
C107 C108 1.04(5) . . no
C107 C109 1.40(7) . . no
C107 C110 1.79(6) . . no
C107 C111 1.90(7) . . no
C107 C112 1.88(7) . . no
C108 C109 1.27(7) . . no
C108 C110 1.94(6) . . no
C108 C111 1.92(7) . . no
C108 C112 1.65(7) . . no
C109 C111 1.03(7) . . no
C109 C112 1.41(8) . . no
O7 H1 0.97(12) . 4_555 no
O8 H2 0.96(12) . 4_555 no
C10 H3 0.945(10) . . no
C11 H4 0.959(9) . . no
C12 H5 0.958(10) . . no
C13 H6 0.957(10) . . no
C16 H7 0.947(10) . . no
C17 H8 0.944(11) . 1_645 no
C18 H9 0.946(9) . 1_545 no
C19 H10 0.957(9) . . no
C22 H11 0.957(9) . . no
C23 H12 0.937(9) . . no
C24 H13 0.948(9) . 1_655 no
C25 H14 0.957(10) . 1_655 no
C28 H15 0.953(10) . 1_455 no
C29 H16 0.960(10) . . no
C30 H17 0.952(10) . . no
C31 H18 0.952(9) . . no
C34 H19 0.959(10) . . no
C35 H20 0.949(9) . . no
C36 H21 0.948(10) . . no
C37 H22 0.944(9) . . no
C40 H23 0.953(9) . . no
C41 H24 0.948(10) . . no
C42 H25 0.949(9) . . no
C43 H26 0.958(10) . . no
C46 H27 0.954(9) . . no
C47 H28 0.952(9) . . no
C48 H29 0.953(9) . . no
C49 H30 0.948(9) . . no
C52 H31 0.952(10) . . no
C53 H32 0.953(9) . . no
C54 H33 0.957(10) . . no
C55 H34 0.953(10) . . no
C61 H35 0.949(9) . 1_546 no
C62 H36 0.950(9) . 1_546 no
C64 H37 0.953(10) . 1_556 no
C65 H38 0.952(10) . 1_556 no
C71 H39 0.950(10) . . no
C72 H40 0.951(10) . . no
C74 H41 0.953(10) . . no
C75 H42 0.949(10) . . no
C77 H43 0.953(11) . 1_556 no
C77 H44 0.947(10) . . no
C77 H45 0.946(11) . 1_556 no
C78 H46 0.948(12) . . no
C78 H47 0.951(13) . . no
C78 H48 0.952(12) . . no
